data_1504936
loop_
_publ_author_name
'Petersen, Kimberly S.'
'Posner, Gary H.'

_publ_section_title
;
 Asymmetric, organocatalytic, three-step synthesis of
 gamma-hydroxy-(E)-alpha,beta-unsaturated sulfones and esters.
;
_journal_issue 20
_journal_name_full 'Organic letters'
_journal_page_first 4685
_journal_page_last 4687
_journal_paper_doi 10.1021/ol8020513
_journal_volume 10
_journal_year 2008
_chemical_absolute_configuration ad
_chemical_formula_moiety 'C16 H16 O3 S'
_chemical_formula_sum 'C16 H16 O3 S'
_chemical_formula_weight 288.35
_chemical_name_systematic
; 
 ? 
;
_space_group_IT_number 19
_symmetry_cell_setting orthorhombic
_symmetry_space_group_name_Hall 'P 2ac 2ab'
_symmetry_space_group_name_H-M 'P 21 21 21'
_atom_sites_solution_hydrogens geom
_atom_sites_solution_primary direct
_atom_sites_solution_secondary difmap
_audit_creation_date
;
'Tue Jun 17 10:57:45 2008'
;
_audit_creation_method SHELXL-97
_cell_angle_alpha 90.00
_cell_angle_beta 90.00
_cell_angle_gamma 90.00
_cell_formula_units_Z 4
_cell_length_a 5.35380(10)
_cell_length_b 13.5189(3)
_cell_length_c 20.0587(5)
_cell_measurement_reflns_used 7319
_cell_measurement_temperature 110
_cell_measurement_theta_max 27.4984
_cell_measurement_theta_min 3.7989
_cell_volume 1451.80(6)
_computing_cell_refinement 'Oxford Diffraction CrysAlis RED'
_computing_data_collection 'Oxford Diffraction CrysAlis CCD'
_computing_data_reduction 'Oxford Diffraction CrysAlis RED'
_computing_molecular_graphics 'Sheldrick, G.M. (2000). SHELXTL v6.10.'
_computing_publication_material 'Sheldrick, G.M. (2000). SHELXTL v6.10.'
_computing_structure_refinement 'Sheldrick, G.M. (2000). SHELXTL v6.10.'
_computing_structure_solution 'Sheldrick, G.M. (2000). SHELXTL v6.10.'
_diffrn_ambient_temperature 110
_diffrn_detector_area_resol_mean 15.9890
_diffrn_measured_fraction_theta_full 0.994
_diffrn_measured_fraction_theta_max 0.994
_diffrn_measurement_details 'see scan set'
_diffrn_measurement_device Kappa
_diffrn_measurement_device_type Xcalibur3
_diffrn_measurement_method ' omega scans'
_diffrn_orient_matrix_UB_11 -0.0502083738
_diffrn_orient_matrix_UB_12 -0.0328240744
_diffrn_orient_matrix_UB_13 0.0240920128
_diffrn_orient_matrix_UB_21 0.0084979479
_diffrn_orient_matrix_UB_22 -0.0394915677
_diffrn_orient_matrix_UB_23 -0.0232083425
_diffrn_orient_matrix_UB_31 0.1222792220
_diffrn_orient_matrix_UB_32 -0.0107950658
_diffrn_orient_matrix_UB_33 0.0114984852
_diffrn_radiation_monochromator graphite
_diffrn_radiation_source 'Enhance (Mo) X-ray Source'
_diffrn_radiation_type 'Mo K\a'
_diffrn_radiation_wavelength 0.71073
_diffrn_reflns_av_R_equivalents 0.0781
_diffrn_reflns_av_sigmaI/netI 0.0683
_diffrn_reflns_limit_h_max 6
_diffrn_reflns_limit_h_min -6
_diffrn_reflns_limit_k_max 17
_diffrn_reflns_limit_k_min -17
_diffrn_reflns_limit_l_max 26
_diffrn_reflns_limit_l_min -25
_diffrn_reflns_number 14904
_diffrn_reflns_resolution_max 0.77
_diffrn_reflns_theta_full 27.55
_diffrn_reflns_theta_max 27.55
_diffrn_reflns_theta_min 3.94
_diffrn_source_current 40
_diffrn_source_power 2
_diffrn_source_voltage 50
_exptl_absorpt_coefficient_mu 0.227
_exptl_absorpt_correction_T_max 0.989
_exptl_absorpt_correction_T_min 0.975
_exptl_absorpt_correction_type analytical
_exptl_absorpt_process_details
;
CrysAlis RED, Oxford Diffraction Ltd.,
Version 1.171.32.15 (release 10-01-2008 CrysAlis171 .NET)
(compiled Jan 10 2008,16:37:18)
Analytical numeric absorption correction using a multifaceted crystal
            model based on expressions derived by R.C. Clark & J.S. Reid.
(Clark, R. C. & Reid, J. S. (1995). Acta Cryst. A51, 887-897)
;
_exptl_crystal_colour colorless
_exptl_crystal_density_diffrn 1.319
_exptl_crystal_density_method 'not measured'
_exptl_crystal_description needle
_exptl_crystal_F_000 608
_exptl_crystal_size_max 0.8134
_exptl_crystal_size_mid 0.0724
_exptl_crystal_size_min 0.0595
_refine_diff_density_max 0.439
_refine_diff_density_min -0.300
_refine_diff_density_rms 0.059
_refine_ls_abs_structure_details 'Flack H D (1983), Acta Cryst. A39, 876-881'
_refine_ls_abs_structure_Flack 0.06(9)
_refine_ls_extinction_method none
_refine_ls_goodness_of_fit_ref 0.984
_refine_ls_hydrogen_treatment mixed
_refine_ls_matrix_type full
_refine_ls_number_parameters 185
_refine_ls_number_reflns 3300
_refine_ls_number_restraints 0
_refine_ls_restrained_S_all 0.984
_refine_ls_R_factor_all 0.0623
_refine_ls_R_factor_gt 0.0469
_refine_ls_shift/su_max 0.001
_refine_ls_shift/su_mean 0.000
_refine_ls_structure_factor_coef Fsqd
_refine_ls_weighting_details 'calc w=1/[\s^2^(Fo^2^)+(0.0574P)^2^+0.0000P] where P=(Fo^2^+2Fc^2^)/3'
_refine_ls_weighting_scheme calc
_refine_ls_wR_factor_gt 0.0984
_refine_ls_wR_factor_ref 0.1026
_reflns_number_gt 2711
_reflns_number_total 3300
_reflns_threshold_expression >2sigma(I)
_cod_data_source_file ol8020513_si_002.cif
_cod_data_source_block x0464
_cod_depositor_comments
;
The following automatic conversions were performed:

'_symmetry_cell_setting' value 'Orthorhombic' changed to
'orthorhombic' according to
/home/saulius/struct/CIF-dictionaries/cif_core.dic dictionary named
'cif_core.dic' version 2.4.1 from 2010-06-29.

Automatic conversion script
Id: cif_fix_values 1715 2011-07-08 13:25:40Z adriana 
;
_cod_original_sg_symbol_H-M 'P2(1)2(1)2(1) '
_cod_database_code 1504936
_audit_creation_method_reference
;
CrysAlis RED, Oxford Diffraction Ltd.,
Version 1.171.32.15 (release 10-01-2008 CrysAlis171 .NET)
(compiled Jan 10 2008,16:37:18)
;
_computing_data_collection_reference
;
CrysAlis CCD, Oxford Diffraction Ltd.,
Version 1.171.32.15 (release 10-01-2008 CrysAlis171 .NET)
(compiled Jan 10 2008,16:37:18)
;
_computing_cell_refinment_reference
;
CrysAlis RED, Oxford Diffraction Ltd.,
Version 1.171.32.15 (release 10-01-2008 CrysAlis171 .NET)
(compiled Jan 10 2008,16:37:18)
;
_computing_data_reduction_reference
;
CrysAlis RED, Oxford Diffraction Ltd.,
Version 1.171.32.15 (release 10-01-2008 CrysAlis171 .NET)
(compiled Jan 10 2008,16:37:18)
;
_cell_measurement_resolution_max 0.77
_jhu_your_name_here 'Dr. Amy A Sarjeant'
_jhu_your_lab_here 'NCB 240'
_jhu_your_phone_number_here x6-8569
_jhu_your_email_here xray@jhu.edu
_jhu_institutional_source 'Posner Lab'
_jhu_submitting_scientist 'Kim Petersen'
_jhu_scientist_phone x6-4529
_jhu_scientist_email kpeter20@jhu.edu
_jhu_identifying_number x0464
_jhu_xray_labbook II-126
_jhu_crystalization_labbook KP5-138-2
_jhu_crystalization_solvent 'Methylene Chloride, Ethyl Acetate'
_jhu_crystalization_method
;
;
_jhu_diffraction_detector_distance 50
_jhu_quality_factor 1

loop_
_symmetry_equiv_pos_as_xyz
'x, y, z'
'-x+1/2, -y, z+1/2'
'-x, y+1/2, -z+1/2'
'x+1/2, -y+1/2, -z'

loop_
_atom_site_label
_atom_site_type_symbol
_atom_site_fract_x
_atom_site_fract_y
_atom_site_fract_z
_atom_site_U_iso_or_equiv
_atom_site_adp_type
_atom_site_occupancy
_atom_site_symmetry_multiplicity
_atom_site_calc_flag
_atom_site_refinement_flags
S1 S 0.39240(11) 0.04063(4) 0.99131(3) 0.01622(15) Uani 1 1 d .
O1 O -0.0121(3) 0.28574(12) 0.88415(9) 0.0193(4) Uani 1 1 d .
H1O H -0.074(5) 0.334(2) 0.8969(14) 0.021(8) Uiso 1 1 d .
O2 O 0.2891(3) 0.03799(13) 1.05793(9) 0.0225(4) Uani 1 1 d .
O3 O 0.6575(3) 0.05461(11) 0.98401(9) 0.0208(4) Uani 1 1 d .
C1 C 0.3513(4) 0.30123(17) 0.81321(12) 0.0188(5) Uani 1 1 d .
H1A H 0.5351 0.2933 0.8135 0.023 Uiso 1 1 calc R
H1B H 0.2800 0.2465 0.7865 0.023 Uiso 1 1 calc R
C2 C 0.2543(5) 0.29341(18) 0.88474(13) 0.0173(5) Uani 1 1 d .
H2A H 0.3034 0.3543 0.9099 0.021 Uiso 1 1 calc R
C3 C 0.3639(5) 0.20504(17) 0.91847(12) 0.0178(5) Uani 1 1 d .
H3A H 0.5409 0.1998 0.9192 0.021 Uiso 1 1 calc R
C4 C 0.2352(5) 0.13330(16) 0.94746(13) 0.0172(6) Uani 1 1 d .
H4A H 0.0582 0.1322 0.9444 0.021 Uiso 1 1 calc R
C5 C 0.2867(4) 0.39833(17) 0.78032(13) 0.0164(5) Uani 1 1 d .
C6 C 0.4348(5) 0.48111(18) 0.79066(13) 0.0235(6) Uani 1 1 d .
H6A H 0.5762 0.4765 0.8191 0.028 Uiso 1 1 calc R
C7 C 0.3801(5) 0.56973(19) 0.76039(15) 0.0287(6) Uani 1 1 d .
H7A H 0.4844 0.6254 0.7681 0.034 Uiso 1 1 calc R
C8 C 0.1756(5) 0.5790(2) 0.71893(14) 0.0278(7) Uani 1 1 d .
H8A H 0.1402 0.6400 0.6975 0.033 Uiso 1 1 calc R
C9 C 0.0238(6) 0.4978(2) 0.70932(14) 0.0299(7) Uani 1 1 d .
H9A H -0.1194 0.5032 0.6816 0.036 Uiso 1 1 calc R
C10 C 0.0783(5) 0.40836(19) 0.73972(13) 0.0219(6) Uani 1 1 d .
H10A H -0.0283 0.3532 0.7327 0.026 Uiso 1 1 calc R
C11 C 0.3127(4) -0.07177(16) 0.95212(13) 0.0156(5) Uani 1 1 d .
C12 C 0.4686(5) -0.10838(18) 0.90301(12) 0.0204(6) Uani 1 1 d .
H12A H 0.6116 -0.0721 0.8893 0.025 Uiso 1 1 calc R
C13 C 0.4128(5) -0.19923(19) 0.87406(13) 0.0258(6) Uani 1 1 d .
H13A H 0.5187 -0.2257 0.8405 0.031 Uiso 1 1 calc R
C14 C 0.2041(5) -0.25074(18) 0.89404(14) 0.0241(6) Uani 1 1 d .
H14A H 0.1679 -0.3132 0.8746 0.029 Uiso 1 1 calc R
C15 C 0.0470(5) -0.21253(18) 0.94211(14) 0.0229(6) Uani 1 1 d .
H15A H -0.0981 -0.2482 0.9550 0.027 Uiso 1 1 calc R
C16 C 0.1002(5) -0.12249(16) 0.97159(13) 0.0192(5) Uani 1 1 d .
H16A H -0.0075 -0.0959 1.0047 0.023 Uiso 1 1 calc R

loop_
_atom_site_aniso_label
_atom_site_aniso_U_11
_atom_site_aniso_U_22
_atom_site_aniso_U_33
_atom_site_aniso_U_23
_atom_site_aniso_U_13
_atom_site_aniso_U_12
S1 0.0140(3) 0.0137(2) 0.0209(3) 0.0012(2) -0.0009(3) -0.0019(2)
O1 0.0137(10) 0.0123(8) 0.0320(11) -0.0018(8) 0.0024(8) 0.0008(7)
O2 0.0232(9) 0.0218(8) 0.0225(9) -0.0002(8) 0.0021(8) -0.0043(8)
O3 0.0114(9) 0.0192(8) 0.0318(10) 0.0015(7) -0.0030(7) -0.0024(7)
C1 0.0160(14) 0.0161(11) 0.0242(14) -0.0002(10) 0.0032(11) 0.0012(10)
C2 0.0171(14) 0.0132(11) 0.0216(14) 0.0000(11) -0.0007(11) -0.0008(10)
C3 0.0133(14) 0.0168(11) 0.0233(13) 0.0006(10) -0.0006(11) 0.0011(10)
C4 0.0144(14) 0.0125(10) 0.0249(15) 0.0000(10) -0.0039(11) 0.0026(9)
C5 0.0116(13) 0.0183(11) 0.0194(13) -0.0001(10) 0.0051(11) 0.0011(9)
C6 0.0203(16) 0.0229(13) 0.0271(13) 0.0037(10) -0.0019(11) -0.0018(10)
C7 0.0310(16) 0.0193(12) 0.0358(15) 0.0015(11) 0.0025(15) -0.0041(12)
C8 0.0309(17) 0.0255(13) 0.0269(15) 0.0087(12) 0.0048(13) 0.0105(12)
C9 0.0216(16) 0.0438(15) 0.0243(14) 0.0055(13) -0.0014(13) 0.0086(13)
C10 0.0166(15) 0.0265(13) 0.0226(13) 0.0012(11) 0.0024(11) -0.0045(10)
C11 0.0109(12) 0.0137(10) 0.0222(13) 0.0013(9) -0.0017(10) 0.0013(9)
C12 0.0142(14) 0.0230(12) 0.0241(13) 0.0016(10) 0.0005(12) -0.0036(10)
C13 0.0273(16) 0.0243(12) 0.0260(14) -0.0040(11) 0.0030(13) 0.0013(12)
C14 0.0256(15) 0.0192(12) 0.0276(16) -0.0024(11) -0.0070(12) 0.0002(11)
C15 0.0178(15) 0.0185(11) 0.0322(15) 0.0062(11) -0.0020(11) -0.0044(10)
C16 0.0139(13) 0.0166(11) 0.0269(13) 0.0053(10) 0.0023(11) 0.0018(10)

loop_
_atom_type_symbol
_atom_type_description
_atom_type_scat_dispersion_real
_atom_type_scat_dispersion_imag
_atom_type_scat_source
C C 0.0033 0.0016 'International Tables Vol C Tables 4.2.6.8 and 6.1.1.4'
H H 0.0000 0.0000 'International Tables Vol C Tables 4.2.6.8 and 6.1.1.4'
O O 0.0106 0.0060 'International Tables Vol C Tables 4.2.6.8 and 6.1.1.4'
S S 0.1246 0.1234 'International Tables Vol C Tables 4.2.6.8 and 6.1.1.4'

loop_
_exptl_crystal_face_index_h
_exptl_crystal_face_index_k
_exptl_crystal_face_index_l
_exptl_crystal_face_perp_dist
8.00 -1.00 -2.00 0.3797
0.00 -7.00 26.00 0.0228
0.00 -10.00 -25.00 0.0283
0.00 15.00 -18.00 0.0368
-6.00 8.00 -13.00 0.3198
0.00 16.00 16.00 0.0344
0.00 -17.00 13.00 0.0327
0.00 2.00 28.00 0.0223

loop_
_geom_angle_atom_site_label_1
_geom_angle_atom_site_label_2
_geom_angle_atom_site_label_3
_geom_angle
O3 S1 O2 118.30(11)
O3 S1 C4 109.25(11)
O2 S1 C4 107.38(12)
O3 S1 C11 107.85(11)
O2 S1 C11 107.34(11)
C4 S1 C11 106.09(12)
C2 O1 H1O 111(2)
C5 C1 C2 113.1(2)
C5 C1 H1A 109.0
C2 C1 H1A 109.0
C5 C1 H1B 109.0
C2 C1 H1B 109.0
H1A C1 H1B 107.8
O1 C2 C3 109.8(2)
O1 C2 C1 109.6(2)
C3 C2 C1 110.3(2)
O1 C2 H2A 109.0
C3 C2 H2A 109.0
C1 C2 H2A 109.0
C4 C3 C2 125.5(2)
C4 C3 H3A 117.3
C2 C3 H3A 117.3
C3 C4 S1 119.7(2)
C3 C4 H4A 120.1
S1 C4 H4A 120.1
C6 C5 C10 117.9(2)
C6 C5 C1 120.3(2)
C10 C5 C1 121.7(2)
C7 C6 C5 121.0(2)
C7 C6 H6A 119.5
C5 C6 H6A 119.5
C6 C7 C8 120.9(3)
C6 C7 H7A 119.5
C8 C7 H7A 119.5
C9 C8 C7 118.6(2)
C9 C8 H8A 120.7
C7 C8 H8A 120.7
C8 C9 C10 120.6(3)
C8 C9 H9A 119.7
C10 C9 H9A 119.7
C9 C10 C5 120.9(2)
C9 C10 H10A 119.6
C5 C10 H10A 119.6
C12 C11 C16 121.3(2)
C12 C11 S1 118.68(18)
C16 C11 S1 120.00(19)
C11 C12 C13 118.9(2)
C11 C12 H12A 120.5
C13 C12 H12A 120.5
C14 C13 C12 120.0(2)
C14 C13 H13A 120.0
C12 C13 H13A 120.0
C13 C14 C15 120.6(2)
C13 C14 H14A 119.7
C15 C14 H14A 119.7
C14 C15 C16 120.2(2)
C14 C15 H15A 119.9
C16 C15 H15A 119.9
C15 C16 C11 119.0(2)
C15 C16 H16A 120.5
C11 C16 H16A 120.5

loop_
_geom_bond_atom_site_label_1
_geom_bond_atom_site_label_2
_geom_bond_distance
S1 O3 1.4394(16)
S1 O2 1.4467(18)
S1 C4 1.747(2)
S1 C11 1.763(2)
O1 C2 1.430(3)
O1 H1O 0.77(3)
C1 C5 1.509(3)
C1 C2 1.530(3)
C1 H1A 0.9900
C1 H1B 0.9900
C2 C3 1.493(3)
C2 H2A 1.0000
C3 C4 1.324(3)
C3 H3A 0.9500
C4 H4A 0.9500
C5 C6 1.387(3)
C5 C10 1.388(4)
C6 C7 1.375(3)
C6 H6A 0.9500
C7 C8 1.380(4)
C7 H7A 0.9500
C8 C9 1.379(4)
C8 H8A 0.9500
C9 C10 1.385(4)
C9 H9A 0.9500
C10 H10A 0.9500
C11 C12 1.383(3)
C11 C16 1.385(3)
C12 C13 1.391(4)
C12 H12A 0.9500
C13 C14 1.376(4)
C13 H13A 0.9500
C14 C15 1.380(4)
C14 H14A 0.9500
C15 C16 1.383(3)
C15 H15A 0.9500
C16 H16A 0.9500

loop_
_geom_hbond_atom_site_label_D
_geom_hbond_atom_site_label_H
_geom_hbond_atom_site_label_A
_geom_hbond_distance_DH
_geom_hbond_distance_HA
_geom_hbond_distance_DA
_geom_hbond_angle_DHA
_geom_hbond_site_symmetry_A
O1 H1O O2 0.77(3) 2.09(3) 2.857(2) 173(3) 4_457

loop_
_geom_torsion_atom_site_label_1
_geom_torsion_atom_site_label_2
_geom_torsion_atom_site_label_3
_geom_torsion_atom_site_label_4
_geom_torsion
C5 C1 C2 O1 69.7(3)
C5 C1 C2 C3 -169.4(2)
O1 C2 C3 C4 -4.1(4)
C1 C2 C3 C4 -125.0(3)
C2 C3 C4 S1 -174.23(19)
O3 S1 C4 C3 -4.5(2)
O2 S1 C4 C3 124.9(2)
C11 S1 C4 C3 -120.5(2)
C2 C1 C5 C6 83.6(3)
C2 C1 C5 C10 -95.7(3)
C10 C5 C6 C7 -1.5(4)
C1 C5 C6 C7 179.2(2)
C5 C6 C7 C8 0.2(4)
C6 C7 C8 C9 1.2(4)
C7 C8 C9 C10 -1.2(4)
C8 C9 C10 C5 -0.1(4)
C6 C5 C10 C9 1.5(4)
C1 C5 C10 C9 -179.2(2)
O3 S1 C11 C12 -23.2(2)
O2 S1 C11 C12 -151.64(19)
C4 S1 C11 C12 93.8(2)
O3 S1 C11 C16 155.60(19)
O2 S1 C11 C16 27.1(2)
C4 S1 C11 C16 -87.4(2)
C16 C11 C12 C13 -1.6(4)
S1 C11 C12 C13 177.1(2)
C11 C12 C13 C14 0.5(4)
C12 C13 C14 C15 0.8(4)
C13 C14 C15 C16 -1.1(4)
C14 C15 C16 C11 0.0(4)
C12 C11 C16 C15 1.4(4)
S1 C11 C16 C15 -177.31(19)

loop_
_cod_related_entry_id
_cod_related_entry_database
_cod_related_entry_code
1 ChemSpider 30651517

loop_
_diffrn_scan_number
_diffrn_scan_type
_diffrn_scan_start
_diffrn_scan_end
_diffrn_scan_width
_diffrn_scan_exptime
_diffrn_scan_omega
_diffrn_scan_theta
_diffrn_scan_kappa
_diffrn_scan_phi
_diffrn_scan_omega1
_diffrn_scan_theta1
_diffrn_scan_frames
1 omega -50.00 5.00 1.00 60.00 - 22.84 -77.00 270.00 0.00 0.00 55
2 omega -4.00 48.00 1.00 60.00 - 22.84 45.00 300.00 0.00 0.00 52
3 omega 20.00 68.00 1.00 60.00 - 22.84 -99.00 263.00 0.00 0.00 48
4 omega -51.00 49.00 1.00 60.00 - -23.46 45.00 120.00 0.00 0.00 100
5 omega -98.00 51.00 1.00 60.00 - -23.46 0.00 90.00 0.00 0.00 149
6 omega -52.00 98.00 1.00 60.00 - 22.84 0.00 270.00 0.00 0.00 150
